data_4087197
loop_
_publ_author_name
'Hupf, Emanuel'
'Do, Truong Giang'
'Nordheider, Andreas'
'Wehrhahn, Maren'
'Sanz Camacho, Paula'
'Ashbrook, Sharon E.'
'Lork, Enno'
'Slawin, Alexandra M. Z.'
'Mebs, Stefan'
'Woollins, J. Derek'
'Beckmann, Jens'

_publ_section_title
;
 Selective Oxidation and Functionalization of
 6-Diphenylphosphinoacenaphthyl-5-tellurenyl Species 6-Ph2P-Ace-5-TeX (X =
 Mes, Cl, O3SCF3). Various Types of P--E&#x00B7;&#x00B7;&#x00B7;Te(II,IV)
 Bonding Situations (E = O, S, Se)
;
_journal_name_full Organometallics
_journal_paper_doi 10.1021/acs.organomet.7b00133
_journal_year 2017
_chemical_formula_sum 'C27 H25 Cl P S Te'
_chemical_formula_weight 575.55
_chemical_name_systematic
; 
 ? 
;
_space_group_IT_number 2
_symmetry_cell_setting triclinic
_symmetry_space_group_name_Hall '-P 1'
_symmetry_space_group_name_H-M 'P -1'
_atom_sites_solution_hydrogens geom
_atom_sites_solution_primary direct
_atom_sites_solution_secondary difmap
_audit_creation_method SHELXL-97
_cell_angle_alpha 82.4650(10)
_cell_angle_beta 85.8230(10)
_cell_angle_gamma 80.7810(10)
_cell_formula_units_Z 2
_cell_length_a 8.2470(2)
_cell_length_b 11.2205(3)
_cell_length_c 13.1314(3)
_cell_measurement_reflns_used 9780
_cell_measurement_temperature 100
_cell_measurement_theta_max 28.35
_cell_measurement_theta_min 2.51
_cell_volume 1187.40(5)
_computing_cell_refinement 'Bruker SAINT'
_computing_data_collection 'Bruker APEX2'
_computing_data_reduction 'Bruker SAINT'
_computing_molecular_graphics Diamond
_computing_publication_material WinGX
_computing_structure_refinement 'SHELXL-2013 (Sheldrick 2013)'
_computing_structure_solution 'SHELXS-97 (Sheldrick 2008)'
_diffrn_ambient_temperature 100
_diffrn_measured_fraction_theta_full 0.999
_diffrn_measured_fraction_theta_max 0.999
_diffrn_measurement_device_type 'Bruker Venture D8'
_diffrn_measurement_method '2\q/\w scans'
_diffrn_radiation_monochromator graphite
_diffrn_radiation_source 'fine-focus sealed tube'
_diffrn_radiation_type MoK\a
_diffrn_radiation_wavelength 0.71073
_diffrn_reflns_av_R_equivalents 0.0291
_diffrn_reflns_av_sigmaI/netI 0.0171
_diffrn_reflns_limit_h_max 11
_diffrn_reflns_limit_h_min -10
_diffrn_reflns_limit_k_max 14
_diffrn_reflns_limit_k_min -14
_diffrn_reflns_limit_l_max 17
_diffrn_reflns_limit_l_min -17
_diffrn_reflns_number 38000
_diffrn_reflns_theta_full 28.35
_diffrn_reflns_theta_max 28.35
_diffrn_reflns_theta_min 2.28
_exptl_absorpt_coefficient_mu 1.534
_exptl_absorpt_correction_T_max 0.7457
_exptl_absorpt_correction_T_min 0.6700
_exptl_absorpt_correction_type empirical
_exptl_absorpt_process_details 'SADABS (Bruker, 2000)'
_exptl_crystal_colour yellow
_exptl_crystal_density_diffrn 1.610
_exptl_crystal_density_method 'not measured'
_exptl_crystal_description block
_exptl_crystal_F_000 574
_exptl_crystal_size_max 0.09
_exptl_crystal_size_mid 0.06
_exptl_crystal_size_min 0.03
_refine_diff_density_max 1.094
_refine_diff_density_min -0.561
_refine_diff_density_rms 0.081
_refine_ls_extinction_method none
_refine_ls_goodness_of_fit_ref 1.091
_refine_ls_hydrogen_treatment constr
_refine_ls_matrix_type full
_refine_ls_number_parameters 280
_refine_ls_number_reflns 5912
_refine_ls_number_restraints 0
_refine_ls_restrained_S_all 1.091
_refine_ls_R_factor_all 0.0238
_refine_ls_R_factor_gt 0.0211
_refine_ls_shift/su_max 0.002
_refine_ls_shift/su_mean 0.000
_refine_ls_structure_factor_coef Fsqd
_refine_ls_weighting_details 'calc w=1/[\s^2^(Fo^2^)+(0.0249P)^2^+0.9876P] where P=(Fo^2^+2Fc^2^)/3'
_refine_ls_weighting_scheme calc
_refine_ls_wR_factor_gt 0.0520
_refine_ls_wR_factor_ref 0.0531
_reflns_number_gt 5540
_reflns_number_total 5912
_reflns_threshold_expression >2sigma(I)
_cod_data_source_file om7b00133_si_002.cif
_cod_data_source_block 2S
_cod_depositor_comments
;
The following automatic conversions were performed:

'_symmetry_cell_setting' value 'Triclinic' changed to 'triclinic'
according to
/home/data/users/saulius/crontab/automatic-downloads/rss-feeds/ACS/lib/dictionaries/cif_core.dic
dictionary named 'cif_core.dic' version 2.4.2 from 2011-04-26.

Automatic conversion script
Id: cif_fix_values 4973 2017-02-22 13:04:09Z antanas 
;
_cod_original_sg_symbol_H-M P-1
_cod_database_code 4087197

loop_
_symmetry_equiv_pos_as_xyz
'x, y, z'
'-x, -y, -z'

loop_
_atom_site_label
_atom_site_type_symbol
_atom_site_fract_x
_atom_site_fract_y
_atom_site_fract_z
_atom_site_U_iso_or_equiv
_atom_site_adp_type
_atom_site_occupancy
_atom_site_symmetry_multiplicity
_atom_site_calc_flag
_atom_site_refinement_flags
C30 C 0.4022(2) 0.24585(15) 0.08237(13) 0.0141(3) Uani 1 1 d .
C35 C 0.4580(2) 0.27727(17) -0.01874(14) 0.0203(4) Uani 1 1 d .
H35 H 0.5174 0.3416 -0.0347 0.024 Uiso 1 1 calc R
C34 C 0.4246(3) 0.21212(18) -0.09560(14) 0.0232(4) Uani 1 1 d .
H34 H 0.4613 0.2333 -0.1632 0.028 Uiso 1 1 calc R
C33 C 0.3367(2) 0.11562(18) -0.07197(15) 0.0212(4) Uani 1 1 d .
H33 H 0.3154 0.0719 -0.1237 0.025 Uiso 1 1 calc R
C31 C 0.3128(2) 0.14916(16) 0.10634(14) 0.0174(3) Uani 1 1 d .
H31 H 0.2750 0.1282 0.1738 0.021 Uiso 1 1 calc R
C32 C 0.2807(2) 0.08433(17) 0.02837(15) 0.0209(4) Uani 1 1 d .
H32 H 0.2215 0.0198 0.0439 0.025 Uiso 1 1 calc R
C4 C 0.2603(3) 0.5351(2) 0.51668(17) 0.0286(4) Uani 1 1 d .
H4A H 0.2364 0.4950 0.4596 0.034 Uiso 1 1 calc R
H4B H 0.2445 0.6220 0.4949 0.034 Uiso 1 1 calc R
C5 C 0.4411(3) 0.49266(18) 0.54251(18) 0.0285(4) Uani 1 1 d .
H5A H 0.4663 0.5376 0.5961 0.034 Uiso 1 1 calc R
H5B H 0.4537 0.4074 0.5701 0.034 Uiso 1 1 calc R
C3 C 0.1370(3) 0.5076(2) 0.60907(17) 0.0294(5) Uani 1 1 d .
H3A H 0.0266 0.5359 0.5888 0.044 Uiso 1 1 calc R
H3B H 0.1583 0.5484 0.6654 0.044 Uiso 1 1 calc R
H3C H 0.1500 0.4215 0.6300 0.044 Uiso 1 1 calc R
Te1 Te 0.826742(13) 0.189444(10) 0.176983(8) 0.01405(4) Uani 1 1 d .
Cl1 Cl 0.99681(5) -0.02368(4) 0.22385(3) 0.01892(9) Uani 1 1 d .
S1 S 0.64989(5) 0.40621(4) 0.14977(3) 0.01693(9) Uani 1 1 d .
P1 P 0.43791(5) 0.33856(4) 0.17795(3) 0.01201(8) Uani 1 1 d .
C13 C 0.6475(2) 0.12331(15) 0.54284(13) 0.0150(3) Uani 1 1 d .
C20 C 0.2747(2) 0.46721(15) 0.17284(13) 0.0144(3) Uani 1 1 d .
C18 C 0.4254(2) 0.25839(14) 0.30602(13) 0.0121(3) Uani 1 1 d .
C19 C 0.5656(2) 0.20508(14) 0.36435(13) 0.0122(3) Uani 1 1 d .
C15 C 0.3680(2) 0.17902(15) 0.51668(13) 0.0142(3) Uani 1 1 d .
C17 C 0.2676(2) 0.26532(15) 0.35332(13) 0.0149(3) Uani 1 1 d .
H17 H 0.1785 0.2988 0.3139 0.018 Uiso 1 1 calc R
C16 C 0.2367(2) 0.22403(16) 0.45805(14) 0.0159(3) Uani 1 1 d .
H16 H 0.1297 0.2274 0.4864 0.019 Uiso 1 1 calc R
C14 C 0.5286(2) 0.17052(14) 0.47018(13) 0.0127(3) Uani 1 1 d .
C10 C 0.7362(2) 0.18234(15) 0.33287(13) 0.0132(3) Uani 1 1 d .
C11 C 0.8514(2) 0.14011(15) 0.40553(14) 0.0157(3) Uani 1 1 d .
H11 H 0.9620 0.1302 0.3836 0.019 Uiso 1 1 calc R
C12 C 0.8107(2) 0.11116(16) 0.51122(14) 0.0169(3) Uani 1 1 d .
H12 H 0.8921 0.0847 0.5580 0.020 Uiso 1 1 calc R
C21 C 0.2971(2) 0.56889(17) 0.21775(15) 0.0202(4) Uani 1 1 d .
H21 H 0.3934 0.5687 0.2505 0.024 Uiso 1 1 calc R
C2 C 0.3768(2) 0.13546(17) 0.63006(13) 0.0181(3) Uani 1 1 d .
H2A H 0.3152 0.0684 0.6492 0.022 Uiso 1 1 calc R
H2B H 0.3328 0.2007 0.6707 0.022 Uiso 1 1 calc R
C23 C 0.0318(2) 0.67041(18) 0.16505(16) 0.0242(4) Uani 1 1 d .
H23 H -0.0487 0.7389 0.1613 0.029 Uiso 1 1 calc R
C1 C 0.5630(2) 0.09351(17) 0.64677(13) 0.0186(3) Uani 1 1 d .
H1A H 0.6001 0.1370 0.6977 0.022 Uiso 1 1 calc R
H1B H 0.5848 0.0069 0.6694 0.022 Uiso 1 1 calc R
C25 C 0.1288(2) 0.46657(17) 0.12575(14) 0.0189(3) Uani 1 1 d .
H25 H 0.1122 0.3984 0.0969 0.023 Uiso 1 1 calc R
C24 C 0.0081(2) 0.56887(18) 0.12234(15) 0.0222(4) Uani 1 1 d .
H24 H -0.0894 0.5688 0.0910 0.027 Uiso 1 1 calc R
C22 C 0.1759(2) 0.67026(17) 0.21366(17) 0.0255(4) Uani 1 1 d .
H22 H 0.1911 0.7381 0.2435 0.031 Uiso 1 1 calc R

loop_
_atom_site_aniso_label
_atom_site_aniso_U_11
_atom_site_aniso_U_22
_atom_site_aniso_U_33
_atom_site_aniso_U_23
_atom_site_aniso_U_13
_atom_site_aniso_U_12
C30 0.0137(8) 0.0133(7) 0.0146(8) -0.0021(6) -0.0031(6) 0.0017(6)
C35 0.0250(9) 0.0192(8) 0.0167(8) -0.0018(7) 0.0014(7) -0.0049(7)
C34 0.0286(10) 0.0272(10) 0.0138(8) -0.0041(7) 0.0012(7) -0.0044(8)
C33 0.0211(9) 0.0236(9) 0.0200(9) -0.0095(7) -0.0044(7) 0.0004(7)
C31 0.0168(8) 0.0192(8) 0.0160(8) -0.0019(7) -0.0013(7) -0.0021(7)
C32 0.0202(9) 0.0195(9) 0.0239(9) -0.0052(7) -0.0022(7) -0.0033(7)
C4 0.0253(10) 0.0272(10) 0.0349(11) -0.0108(9) -0.0039(9) -0.0025(8)
C5 0.0318(11) 0.0160(9) 0.0400(12) -0.0070(8) -0.0165(9) -0.0016(8)
C3 0.0235(10) 0.0376(12) 0.0305(11) -0.0193(9) 0.0045(8) -0.0048(9)
Te1 0.01192(6) 0.01373(6) 0.01568(6) -0.00077(4) 0.00125(4) -0.00115(4)
Cl1 0.01661(19) 0.01472(18) 0.0238(2) -0.00288(16) 0.00133(16) 0.00190(15)
S1 0.01445(19) 0.01391(19) 0.0212(2) 0.00153(16) 0.00003(16) -0.00188(15)
P1 0.01191(19) 0.01127(19) 0.01214(19) -0.00043(15) -0.00112(15) -0.00026(15)
C13 0.0198(8) 0.0113(7) 0.0142(8) -0.0018(6) -0.0037(6) -0.0018(6)
C20 0.0145(8) 0.0129(7) 0.0140(8) 0.0006(6) -0.0006(6) 0.0009(6)
C18 0.0130(7) 0.0107(7) 0.0126(7) -0.0016(6) -0.0013(6) -0.0017(6)
C19 0.0136(8) 0.0088(7) 0.0145(7) -0.0018(6) -0.0016(6) -0.0019(6)
C15 0.0171(8) 0.0116(7) 0.0146(8) -0.0022(6) 0.0006(6) -0.0044(6)
C17 0.0131(8) 0.0154(8) 0.0162(8) -0.0022(6) -0.0021(6) -0.0017(6)
C16 0.0130(8) 0.0181(8) 0.0170(8) -0.0030(6) 0.0016(6) -0.0037(6)
C14 0.0147(8) 0.0090(7) 0.0145(8) -0.0019(6) -0.0014(6) -0.0016(6)
C10 0.0139(8) 0.0109(7) 0.0147(8) -0.0016(6) -0.0005(6) -0.0013(6)
C11 0.0123(8) 0.0141(8) 0.0206(8) -0.0036(6) -0.0023(6) 0.0002(6)
C12 0.0169(8) 0.0150(8) 0.0185(8) -0.0018(6) -0.0065(7) 0.0005(6)
C21 0.0175(8) 0.0168(8) 0.0266(9) -0.0044(7) -0.0053(7) -0.0002(7)
C2 0.0206(9) 0.0200(8) 0.0132(8) 0.0003(6) 0.0005(7) -0.0046(7)
C23 0.0191(9) 0.0179(9) 0.0327(11) -0.0006(8) -0.0034(8) 0.0047(7)
C1 0.0216(9) 0.0205(9) 0.0138(8) -0.0005(7) -0.0032(7) -0.0041(7)
C25 0.0171(8) 0.0180(8) 0.0219(9) -0.0024(7) -0.0042(7) -0.0018(7)
C24 0.0157(8) 0.0243(9) 0.0256(10) -0.0013(8) -0.0061(7) 0.0005(7)
C22 0.0232(10) 0.0159(9) 0.0378(11) -0.0086(8) -0.0054(8) 0.0016(7)

loop_
_atom_type_symbol
_atom_type_description
_atom_type_scat_dispersion_real
_atom_type_scat_dispersion_imag
_atom_type_scat_source
C C 0.0033 0.0016 'International Tables Vol C Tables 4.2.6.8 and 6.1.1.4'
H H 0.0000 0.0000 'International Tables Vol C Tables 4.2.6.8 and 6.1.1.4'
P P 0.1023 0.0942 'International Tables Vol C Tables 4.2.6.8 and 6.1.1.4'
S S 0.1246 0.1234 'International Tables Vol C Tables 4.2.6.8 and 6.1.1.4'
Cl Cl 0.1484 0.1585 'International Tables Vol C Tables 4.2.6.8 and 6.1.1.4'
Te Te -0.5308 1.6751 'International Tables Vol C Tables 4.2.6.8 and 6.1.1.4'

loop_
_geom_angle_atom_site_label_1
_geom_angle_atom_site_label_2
_geom_angle_atom_site_label_3
_geom_angle
_geom_angle_site_symmetry_1
C35 C30 C31 120.11(16) .
C35 C30 P1 118.09(13) .
C31 C30 P1 121.69(13) .
C34 C35 C30 119.76(17) .
C35 C34 C33 120.28(18) .
C32 C33 C34 120.11(17) .
C32 C31 C30 119.46(17) .
C33 C32 C31 120.28(17) .
C5 C4 C3 113.02(19) .
C5 C5 C4 115.1(2) 2_666
C10 Te1 Cl1 87.93(5) .
C10 Te1 S1 86.40(5) .
Cl1 Te1 S1 174.168(14) .
P1 S1 Te1 92.47(2) .
C30 P1 C18 111.55(8) .
C30 P1 C20 107.33(8) .
C18 P1 C20 106.76(8) .
C30 P1 S1 112.71(6) .
C18 P1 S1 111.42(6) .
C20 P1 S1 106.67(6) .
C12 C13 C14 118.95(16) .
C12 C13 C1 131.39(16) .
C14 C13 C1 109.65(15) .
C25 C20 C21 119.87(16) .
C25 C20 P1 121.70(13) .
C21 C20 P1 118.43(13) .
C17 C18 C19 119.80(15) .
C17 C18 P1 115.28(13) .
C19 C18 P1 124.31(12) .
C14 C19 C10 114.93(15) .
C14 C19 C18 114.71(15) .
C10 C19 C18 130.36(15) .
C16 C15 C14 119.36(16) .
C16 C15 C2 131.14(16) .
C14 C15 C2 109.49(15) .
C18 C17 C16 123.19(16) .
C15 C16 C17 118.32(16) .
C13 C14 C15 111.13(15) .
C13 C14 C19 124.42(16) .
C15 C14 C19 124.45(15) .
C11 C10 C19 119.78(16) .
C11 C10 Te1 115.85(12) .
C19 C10 Te1 123.97(12) .
C10 C11 C12 123.66(16) .
C13 C12 C11 117.99(16) .
C22 C21 C20 120.08(17) .
C15 C2 C1 104.92(14) .
C24 C23 C22 119.97(17) .
C13 C1 C2 104.69(14) .
C24 C25 C20 119.41(17) .
C23 C24 C25 120.64(17) .
C21 C22 C23 120.00(18) .

loop_
_geom_bond_atom_site_label_1
_geom_bond_atom_site_label_2
_geom_bond_distance
_geom_bond_site_symmetry_2
C30 C35 1.393(2) .
C30 C31 1.397(2) .
C30 P1 1.7997(17) .
C35 C34 1.388(3) .
C34 C33 1.387(3) .
C33 C32 1.384(3) .
C31 C32 1.394(3) .
C4 C5 1.539(3) .
C4 C3 1.557(3) .
C5 C5 1.437(5) 2_666
Te1 C10 2.1231(17) .
Te1 Cl1 2.5942(4) .
Te1 S1 2.6234(4) .
S1 P1 2.0067(6) .
P1 C18 1.8044(17) .
P1 C20 1.8067(17) .
C13 C12 1.370(2) .
C13 C14 1.410(2) .
C13 C1 1.509(2) .
C20 C25 1.394(2) .
C20 C21 1.394(2) .
C18 C17 1.395(2) .
C18 C19 1.439(2) .
C19 C14 1.418(2) .
C19 C10 1.429(2) .
C15 C16 1.365(2) .
C15 C14 1.412(2) .
C15 C2 1.508(2) .
C17 C16 1.411(2) .
C10 C11 1.381(2) .
C11 C12 1.412(3) .
C21 C22 1.387(3) .
C2 C1 1.555(3) .
C23 C24 1.380(3) .
C23 C22 1.389(3) .
C25 C24 1.392(3) .
